data_7134849
loop_
_publ_author_name
'Deshapriya, Saroshan'
'Demir, Selvan'

_publ_section_title
;
 Isolation of 1,4,5,8-tetraazanaphthalene radicals.
;
_journal_issue 66
_journal_name_full 'Chemical communications (Cambridge, England)'
_journal_page_first 12301
_journal_page_last 12304
_journal_paper_doi 10.1039/d5cc03096j
_journal_volume 61
_journal_year 2025
_chemical_formula_moiety '2(C18 H36 K N2 O6), 2(C6 H4 N4), C4 H9 O2, 0.5(C4 H10 O2)'
_chemical_formula_sum 'C54 H94 K2 N12 O15'
_chemical_formula_weight 1229.61
_space_group_crystal_system triclinic
_space_group_IT_number 2
_space_group_name_Hall '-P 1'
_space_group_name_H-M_alt 'P -1'
_atom_sites_solution_hydrogens difmap
_atom_sites_solution_primary dual
_audit_creation_date 2025-05-27
_audit_creation_method
;
Olex2 1.5
(compiled 2025.05.22 svn.r631f81ec for OlexSys, GUI svn.r7248)
;
_audit_update_record
;
2025-05-30 deposited with the CCDC.	2025-07-11 downloaded from the CCDC.
;
_cell_angle_alpha 93.4050(10)
_cell_angle_beta 108.7290(10)
_cell_angle_gamma 111.4740(10)
_cell_formula_units_Z 2
_cell_length_a 13.11390(10)
_cell_length_b 14.30790(10)
_cell_length_c 19.88320(10)
_cell_measurement_reflns_used 32648
_cell_measurement_temperature 99.98(10)
_cell_measurement_theta_max 79.4810
_cell_measurement_theta_min 2.3530
_cell_volume 3220.98(5)
_computing_cell_refinement 'CrysAlisPro 1.171.44.107a (Rigaku OD, 2025)'
_computing_data_collection 'CrysAlisPro system (CCD 44.107a 64-bit (release 22-04-2025))'
_computing_data_reduction 'CrysAlisPro 1.171.44.107a (Rigaku OD, 2025)'
_computing_molecular_graphics 'Olex2 1.5 (Dolomanov et al., 2009)'
_computing_publication_material 'Olex2 1.5 (Dolomanov et al., 2009)'
_computing_structure_refinement 'SHELXL 2018/3 (Sheldrick, 2015)'
_computing_structure_solution 'SHELXT 2018/2 (Sheldrick, 2018)'
_diffrn_ambient_environment N~2~
_diffrn_ambient_temperature 99.98(10)
_diffrn_detector 'Hybrid Pixel Array Detector'
_diffrn_detector_area_resol_mean 10.0000
_diffrn_detector_type HyPix
_diffrn_measured_fraction_theta_full 0.999
_diffrn_measured_fraction_theta_max 0.980
_diffrn_measurement_details
;
List of Runs (angles in degrees, time in seconds):

  # Type    Start    End  Width  t~exp~   \w     \q     \k     \f   Frames
#--------------------------------------------------------------------------
  1  \w    -49.00   0.00   0.50    0.25    --  -47.66  43.00-103.00   98
  2  \w   -115.00 -40.00   0.50    0.25    --  -47.66 -43.00 104.00  150
  3  \w     38.00 119.00   0.50    0.25    --   47.66  43.00-103.00  162
  4  \w    -12.00  47.00   0.50    0.25    --   47.66 -43.00 104.00  118
  5  \w   -164.00-128.00   0.50    1.02    --  -91.75 -43.00 104.00   72
  6  \w    -49.00 -24.00   0.50    1.02    --  -91.75  43.00-103.00   50
  7  \w    102.00 145.00   0.50    1.02    --  113.25  43.00-103.00   86
  8  \w    -70.00   6.00   0.50    0.25    --  -47.66  77.00 -90.00  152
  9  \w    -13.00  25.00   0.50    0.25    --  -47.66  19.00  30.00   76
 10  \w    -31.00  26.00   0.50    0.25    --  -47.66  19.00-180.00  114
 11  \w    -54.00 -20.00   0.50    0.25    --  -47.66 125.00 -30.00   68
 12  \w     -9.00  16.00   0.50    0.25    --   47.66 -19.00 -30.00   50
 13  \w     61.00  93.00   0.50    0.25    --   47.66-125.00 -60.00   64
 14  \w    -47.00 -20.00   0.50    1.02    --  -91.75  45.00  60.00   54
 15  \w    -50.00 -21.00   0.50    1.02    --  -91.75  45.00  90.00   58
 16  \w   -163.00-136.00   0.50    1.02    --  -91.75-125.00-120.00   54
 17  \w     42.00 104.00   0.50    1.02    --  113.25 -94.00-120.00  124
 18  \w     45.00 102.00   0.50    1.02    --  113.25 -94.00 -90.00  114
 19  \w     43.00  69.00   0.50    1.02    --  113.25 -61.00 120.00   52
 20  \w     46.00  74.00   0.50    1.02    --  113.25 -77.00-180.00   56
 21  \w     57.00 104.00   0.50    1.02    --  113.25 -94.00 -60.00   94
 22  \w     53.00 104.00   0.50    1.02    --  113.25 -94.00  90.00  102
 23  \w     43.00  68.00   0.50    1.02    --  113.25 -61.00-120.00   50
 24  \w    101.00 178.00   0.50    1.02    --  113.25  45.00 -60.00  154
 25  \w    105.00 175.00   0.50    1.02    --  113.25  30.00  90.00  140
 26  \w    100.00 177.00   0.50    1.02    --  113.25  15.00 -30.00  154
 27  \w    108.00 153.00   0.50    1.02    --  113.25  45.00-150.00   90
 28  \w     43.00  74.00   0.50    1.02    --  113.25 -94.00 -30.00   62
 29  \w     79.00 104.00   0.50    1.02    --  113.25 -94.00 -30.00   50
 30  \w     43.00  77.00   0.50    1.02    --  113.25 -77.00 120.00   68
 31  \w     76.00 102.00   0.50    1.02    --  113.25 -94.00 150.00   52
 32  \w     42.00  67.00   0.50    1.02    --  113.25 -61.00   0.00   50
 33  \w     50.00 104.00   0.50    1.02    --  113.25 -99.00  52.41  108
 34  \w     43.00  69.00   0.50    1.02    --  113.25 -61.00  60.00   52
 35  \w    102.00 159.00   0.50    1.02    --  113.25  15.00 150.00  114
 36  \w     79.00 104.00   0.50    1.02    --  113.25 -94.00  60.00   50
 37  \w    150.00 177.00   0.50    1.02    --  113.25  30.00  30.00   54
 38  \w     79.00 104.00   0.50    1.02    --  113.25 -94.00   0.00   50
 39  \w     48.00  78.00   0.50    1.02    --  113.25-125.00  90.00   60
 40  \w     42.00  97.00   0.50    1.02    --  113.25 -77.00 -30.00  110
 41  \w    102.00 140.00   0.50    1.02    --  113.25  30.00  30.00   76
 42  \w     83.00 108.00   0.50    1.02    --  113.25-125.00  90.00   50
 43  \w     42.00  68.00   0.50    1.02    --  113.25 -94.00-180.00   52
 44  \w     79.00 104.00   0.50    1.02    --  113.25 -94.00-180.00   50
 45  \w    125.00 150.00   0.50    1.02    --  113.25  77.00-120.00   50
 46  \w     65.00 103.00   0.50    1.02    --  113.25 -94.00-150.00   76
 47  \w    103.00 173.00   0.50    1.02    --  113.25  45.00-180.00  140
 48  \w    116.00 175.00   0.50    1.02    --  113.25  77.00 150.00  118
 49  \w     98.00 130.00   0.50    1.02    --  113.25 125.00-180.00   64
 50  \w    136.00 169.00   0.50    1.02    --  113.25 125.00-180.00   66
 51  \w     51.00 103.00   0.50    1.02    --  113.25 -94.00 120.00  104
 52  \w     75.00 100.00   0.50    1.02    --  113.25 -77.00 -60.00   50
 53  \w     47.00  99.00   0.50    1.02    --  113.25 -77.00  90.00  104
 54  \w     72.00  97.00   0.50    1.02    --  113.25 -77.00 150.00   50
 55  \w     43.00  68.00   0.50    1.02    --  113.25 -94.00   0.00   50
 56  \w    102.00 155.00   0.50    1.02    --  113.25  15.00   0.00  106
 57  \w     44.00  69.00   0.50    1.02    --  113.25 -61.00 -90.00   50
;
_diffrn_measurement_device 'four-circle diffractometer'
_diffrn_measurement_device_type 'XtaLAB Synergy, Dualflex, HyPix'
_diffrn_measurement_method '\w scans'
_diffrn_orient_matrix_type 'CrysAlisPro convention (1999,Acta A55,543-557)'
_diffrn_orient_matrix_UB_11 -0.0720281000
_diffrn_orient_matrix_UB_12 -0.0527134000
_diffrn_orient_matrix_UB_13 0.0452101000
_diffrn_orient_matrix_UB_21 0.0459980000
_diffrn_orient_matrix_UB_22 -0.0849094000
_diffrn_orient_matrix_UB_23 0.0006565000
_diffrn_orient_matrix_UB_31 0.1055715000
_diffrn_orient_matrix_UB_32 0.0629400000
_diffrn_orient_matrix_UB_33 0.0702146000
_diffrn_radiation_monochromator mirror
_diffrn_radiation_probe x-ray
_diffrn_radiation_type 'Cu K\a'
_diffrn_radiation_wavelength 1.54184
_diffrn_reflns_av_R_equivalents 0.0352
_diffrn_reflns_av_unetI/netI 0.0335
_diffrn_reflns_Laue_measured_fraction_full 0.999
_diffrn_reflns_Laue_measured_fraction_max 0.980
_diffrn_reflns_limit_h_max 16
_diffrn_reflns_limit_h_min -16
_diffrn_reflns_limit_k_max 18
_diffrn_reflns_limit_k_min -18
_diffrn_reflns_limit_l_max 25
_diffrn_reflns_limit_l_min -24
_diffrn_reflns_number 52049
_diffrn_reflns_point_group_measured_fraction_full 0.999
_diffrn_reflns_point_group_measured_fraction_max 0.980
_diffrn_reflns_theta_full 67.684
_diffrn_reflns_theta_max 80.070
_diffrn_reflns_theta_min 2.395
_diffrn_source 'micro-focus sealed X-ray tube'
_diffrn_source_type 'PhotonJet (Cu) X-ray Source'
_exptl_absorpt_coefficient_mu 1.885
_exptl_absorpt_correction_T_max 1.000
_exptl_absorpt_correction_T_min 0.479
_exptl_absorpt_correction_type gaussian
_exptl_absorpt_process_details
;
CrysAlisPro 1.171.44.107a (Rigaku Oxford Diffraction, 2025)
Numerical absorption correction based on gaussian integration over
a multifaceted crystal model
Empirical absorption correction using spherical harmonics,
implemented in SCALE3 ABSPACK scaling algorithm.
;
_exptl_crystal_colour 'clear dark blue'
_exptl_crystal_density_diffrn 1.268
_exptl_crystal_description needle
_exptl_crystal_F_000 1320
_exptl_crystal_size_max 0.23
_exptl_crystal_size_mid 0.19
_exptl_crystal_size_min 0.09
_refine_diff_density_max 1.934
_refine_diff_density_min -0.689
_refine_diff_density_rms 0.058
_refine_ls_extinction_method none
_refine_ls_goodness_of_fit_ref 1.079
_refine_ls_hydrogen_treatment mixed
_refine_ls_matrix_type full
_refine_ls_number_parameters 1092
_refine_ls_number_reflns 13790
_refine_ls_number_restraints 27
_refine_ls_restrained_S_all 1.078
_refine_ls_R_factor_all 0.0519
_refine_ls_R_factor_gt 0.0485
_refine_ls_shift/su_max 0.002
_refine_ls_shift/su_mean 0.000
_refine_ls_structure_factor_coef Fsqd
_refine_ls_weighting_details 'w=1/[\s^2^(Fo^2^)+(0.0668P)^2^+1.9054P] where P=(Fo^2^+2Fc^2^)/3'
_refine_ls_weighting_scheme calc
_refine_ls_wR_factor_gt 0.1304
_refine_ls_wR_factor_ref 0.1333
_reflns_Friedel_coverage 0.000
_reflns_number_gt 12530
_reflns_number_total 13790
_reflns_threshold_expression 'I > 2\s(I)'
_cod_data_source_file d5cc03096j2.cif
_cod_data_source_block '[K(crypt-222)]TAN'
_cod_depositor_comments 'Adding full bibliography for 7134847--7134849.cif.'
_cod_original_cell_volume 3220.97(5)
_cod_database_code 7134849
_shelx_shelxl_version_number 2018/3
_chemical_oxdiff_formula KN6O6C20H40
_shelx_space_group_comment
;
The symmetry employed for this shelxl refinement is uniquely defined
by the following loop, which should always be used as a source of
symmetry information in preference to the above space-group names.
They are only intended as comments.
;
_shelx_estimated_absorpt_t_max 0.849
_shelx_estimated_absorpt_t_min 0.671
_diffrn_oxdiff_digest_od_ed
;

;
_olex2_refinement_description
;
1. Rigid body (RIGU) restrains
 O2S, O1S, C4S, C3S, C2S, C1S
 with sigma for 1-2 distances of 0.004 and sigma for 1-3 distances of 0.004
2. Others
 Fixed Sof: O2S(0.5) O1S(0.5) C4S(0.5) H4SA(0.5) H4SB(0.5) H4SC(0.5) C3S(0.5)
 H3SA(0.5) H3SB(0.5) C2S(0.5) H2SA(0.5) H2SB(0.5) C1S(0.5) H1SA(0.5) H1SB(0.5)
 H1SC(0.5)
3.a Riding coordinates:
 C8S(H8SB,H8SA), C028(H02A,H02B), C5S(H5SA,H5SB), C9S(H9SA,H9SB,H9SC),
 C4S(H4SA,H4SB,H4SC), C3S(H3SA,H3SB), C2S(H2SA,H2SB), C1S(H1SA,H1SB,H1SC)
3.b Free rotating group:
 O2S(O1S,C4S)
;
_olex2_submission_special_instructions 'No special instructions were received'
_oxdiff_exptl_absorpt_empirical_details
;
Empirical correction (ABSPACK) includes:
- Absorption correction using spherical harmonics
- Frame scaling
;
_oxdiff_exptl_absorpt_empirical_full_max 1.619
_oxdiff_exptl_absorpt_empirical_full_min 0.641

loop_
_space_group_symop_operation_xyz
'x, y, z'
'-x, -y, -z'

loop_
_atom_site_label
_atom_site_type_symbol
_atom_site_fract_x
_atom_site_fract_y
_atom_site_fract_z
_atom_site_U_iso_or_equiv
_atom_site_adp_type
_atom_site_occupancy
_atom_site_site_symmetry_order
_atom_site_calc_flag
_atom_site_refinement_flags_posn
_atom_site_refinement_flags_adp
_atom_site_refinement_flags_occupancy
_atom_site_disorder_assembly
_atom_site_disorder_group
K001 K 0.45016(3) 0.20049(2) 0.06727(2) 0.02013(9) Uani 1 1 d . . . . .
K002 K 0.53732(3) 1.28589(2) 0.43688(2) 0.01977(9) Uani 1 1 d . . . . .
O2 O 0.47647(10) 0.02543(9) 0.10402(6) 0.0229(2) Uani 1 1 d . . . . .
O11 O 0.34317(10) 1.33912(9) 0.42783(6) 0.0236(2) Uani 1 1 d . . . . .
O12 O 0.52366(10) 1.46046(9) 0.38363(6) 0.0239(2) Uani 1 1 d . . . . .
O1 O 0.66965(10) 0.18435(9) 0.09348(6) 0.0227(2) Uani 1 1 d . . . . .
O5 O 0.25642(10) 0.10822(10) -0.06574(6) 0.0260(3) Uani 1 1 d . . . . .
O8 O 0.63392(11) 1.22381(10) 0.34600(6) 0.0265(3) Uani 1 1 d . . . . .
O7 O 0.40826(11) 1.09070(9) 0.34208(7) 0.0263(3) Uani 1 1 d . . . . .
O6 O 0.43829(11) 0.30296(10) -0.05336(6) 0.0269(3) Uani 1 1 d . . . . .
O10 O 0.74994(11) 1.37873(10) 0.55812(6) 0.0292(3) Uani 1 1 d . . . . .
O3 O 0.31899(11) 0.21513(11) 0.14963(7) 0.0313(3) Uani 1 1 d . . . . .
O4 O 0.53634(12) 0.38239(9) 0.17147(7) 0.0297(3) Uani 1 1 d . . . . .
O9 O 0.56360(12) 1.20111(10) 0.56337(7) 0.0315(3) Uani 1 1 d . . . . .
N12 N 0.74943(12) 1.43786(11) 0.41945(7) 0.0236(3) Uani 1 1 d . . . . .
N9 N 0.23782(12) 0.01659(11) 0.06179(8) 0.0245(3) Uani 1 1 d . . . . .
N2 N 0.54450(13) 0.89293(11) 0.24323(8) 0.0257(3) Uani 1 1 d . . . . .
N1 N 0.36219(13) 0.75618(12) 0.19854(8) 0.0267(3) Uani 1 1 d . . . . .
N3 N 0.65359(13) 0.75825(11) 0.29754(8) 0.0264(3) Uani 1 1 d . . . . .
N4 N 0.47189(13) 0.62154(11) 0.25004(8) 0.0256(3) Uani 1 1 d . . . . .
N11 N 0.32216(13) 1.13151(11) 0.45420(8) 0.0264(3) Uani 1 1 d . . . . .
N10 N 0.66455(13) 0.38602(11) 0.07292(8) 0.0275(3) Uani 1 1 d . . . . .
O3S O 0.93976(16) 1.21937(15) 0.72286(10) 0.0618(5) Uani 1 1 d . . . . .
N8 N 0.00612(15) 1.12924(14) 0.23177(10) 0.0385(4) Uani 1 1 d . . . . .
C5 C 0.53572(15) 0.72308(12) 0.26068(8) 0.0214(3) Uani 1 1 d . . . . .
N5 N -0.04763(15) 1.23488(19) 0.33186(10) 0.0467(5) Uani 1 1 d . . . . .
C2 C 0.48012(15) 0.79117(12) 0.23385(8) 0.0218(3) Uani 1 1 d . . . . .
N7 N 0.06508(14) 1.27456(17) 0.18457(9) 0.0429(4) Uani 1 1 d . . . . .
C15 C 0.68392(15) 0.11016(13) 0.13620(9) 0.0228(3) Uani 1 1 d . . . . .
C17 C 0.37651(16) -0.07058(13) 0.08412(9) 0.0256(3) Uani 1 1 d . . . . .
C3 C 0.66110(17) 0.92493(14) 0.28004(10) 0.0288(4) Uani 1 1 d . . . . .
C39 C 0.32640(15) 1.40694(14) 0.37969(9) 0.0256(3) Uani 1 1 d . . . . .
C25 C 0.16654(15) -0.03272(14) -0.01467(9) 0.0282(4) Uani 1 1 d . . . . .
C6 C 0.35462(16) 0.58928(13) 0.21411(10) 0.0266(3) Uani 1 1 d . . . . .
C38 C 0.23324(15) 1.25646(15) 0.41595(10) 0.0292(4) Uani 1 1 d . . . . .
C1 C 0.30153(16) 0.65381(14) 0.18963(10) 0.0280(4) Uani 1 1 d . . . . .
C31 C 0.83461(15) 1.49819(14) 0.49128(10) 0.0275(4) Uani 1 1 d . . . . .
C42 C 0.71238(16) 1.50512(14) 0.37348(10) 0.0275(4) Uani 1 1 d . . . . .
C40 C 0.44133(16) 1.49620(14) 0.39536(9) 0.0256(3) Uani 1 1 d . . . . .
C11 C 0.02265(14) 1.22844(15) 0.23287(10) 0.0288(4) Uani 1 1 d . . . . .
C18 C 0.27952(15) -0.05367(14) 0.10126(10) 0.0270(3) Uani 1 1 d . . . . .
C28 C 0.35324(17) 0.23874(15) -0.12089(9) 0.0283(4) Uani 1 1 d . . . . .
C46 C 0.55681(17) 1.13560(14) 0.29025(10) 0.0282(4) Uani 1 1 d . . . . .
C29 C 0.54983(17) 0.35431(14) -0.05934(10) 0.0289(4) Uani 1 1 d . . . . .
C47 C 0.71315(16) 1.29830(15) 0.32152(10) 0.0288(4) Uani 1 1 d . . . . .
C27 C 0.23978(17) 0.17791(16) -0.11221(10) 0.0315(4) Uani 1 1 d . . . . .
C16 C 0.57769(15) 0.01063(13) 0.10309(9) 0.0241(3) Uani 1 1 d . . . . .
C32 C 0.85698(16) 1.43488(16) 0.54812(10) 0.0303(4) Uani 1 1 d . . . . .
N6 N 0.01218(18) 1.38122(16) 0.28575(12) 0.0525(5) Uani 1 1 d . . . . .
C45 C 0.48342(18) 1.05515(14) 0.32032(10) 0.0294(4) Uani 1 1 d . . . . .
C41 C 0.63186(16) 1.54480(13) 0.39389(10) 0.0269(3) Uani 1 1 d . . . . .
C4 C 0.71357(16) 0.86079(14) 0.30652(10) 0.0290(4) Uani 1 1 d . . . . .
C14 C 0.77297(15) 0.27744(14) 0.11995(11) 0.0300(4) Uani 1 1 d . . . . .
C26 C 0.14652(15) 0.04067(15) -0.06355(10) 0.0298(4) Uani 1 1 d . . . . .
C37 C 0.25101(17) 1.18456(15) 0.46662(11) 0.0302(4) Uani 1 1 d . . . . .
C30 C 0.63291(18) 0.43271(14) 0.00941(11) 0.0324(4) Uani 1 1 d . . . . .
C21 C 0.37306(18) 0.30069(17) 0.20818(10) 0.0353(4) Uani 1 1 d . . . . .
C19 C 0.16762(16) 0.04796(17) 0.09563(10) 0.0325(4) Uani 1 1 d . . . . .
C43 C 0.25261(17) 1.05124(15) 0.38784(11) 0.0329(4) Uani 1 1 d . . . . .
C35 C 0.46038(19) 1.16327(15) 0.58028(10) 0.0328(4) Uani 1 1 d . . . . .
C36 C 0.36010(19) 1.08644(15) 0.51680(11) 0.0332(4) Uani 1 1 d . . . . .
C48 C 0.80191(16) 1.38422(15) 0.38482(10) 0.0296(4) Uani 1 1 d . . . . .
C44 C 0.32702(18) 1.01023(14) 0.36111(11) 0.0321(4) Uani 1 1 d . . . . .
C13 C 0.75732(16) 0.35241(15) 0.07158(11) 0.0314(4) Uani 1 1 d . . . . .
C33 C 0.76783(18) 1.31140(17) 0.60729(10) 0.0347(4) Uani 1 1 d . . . . .
C34 C 0.66125(18) 1.26625(16) 0.62638(10) 0.0321(4) Uani 1 1 d . . . . .
C8 C -0.00428(16) 1.28255(16) 0.28380(10) 0.0331(4) Uani 1 1 d . . . . .
C20 C 0.24044(17) 0.12699(17) 0.16502(10) 0.0347(4) Uani 1 1 d . . . . .
C24 C 0.70607(18) 0.46046(14) 0.14046(11) 0.0354(4) Uani 1 1 d . . . . .
C23 C 0.6076(2) 0.47482(14) 0.15674(11) 0.0364(4) Uani 1 1 d . . . . .
C22 C 0.44094(19) 0.39390(16) 0.18587(11) 0.0358(4) Uani 1 1 d . . . . .
C12 C -0.0361(2) 1.08629(18) 0.28068(14) 0.0474(6) Uani 1 1 d . . . . .
C7 C -0.06138(19) 1.1370(2) 0.32854(13) 0.0506(6) Uani 1 1 d . . . . .
C10 C 0.0805(2) 1.3745(2) 0.18889(15) 0.0583(8) Uani 1 1 d . . . . .
C9 C 0.0554(2) 1.4246(2) 0.23746(17) 0.0619(8) Uani 1 1 d . . . . .
C8S C 1.0494(3) 1.2245(3) 0.6453(2) 0.0818(12) Uani 1 1 d . . . . .
H8SB H 1.131008 1.256386 0.646464 0.098 Uiso 1 1 d R U . B .
H8SA H 1.027825 1.149953 0.641374 0.098 Uiso 1 1 d R U . . .
C028 C 1.0491(2) 1.2655(3) 0.7137(2) 0.0833(12) Uani 1 1 d . . . . .
H02A H 1.111228 1.257559 0.754103 0.100 Uiso 1 1 d R U . . .
H02B H 1.068926 1.339768 0.716969 0.100 Uiso 1 1 d R U . . .
C5S C 0.9346(4) 1.2492(4) 0.78758(17) 0.0923(13) Uani 1 1 d . . . . .
H5SA H 1.003193 1.301156 0.823202 0.111 Uiso 1 1 d R U . . .
H5SB H 0.864031 1.220688 0.797028 0.111 Uiso 1 1 d R U . . .
C9S C 0.9787(5) 1.1972(3) 0.5214(3) 0.1043(15) Uani 1 1 d . . . . .
H9SA H 0.914512 1.199439 0.480249 0.156 Uiso 1 1 d R U . B .
H9SB H 0.966270 1.125631 0.523059 0.156 Uiso 1 1 d R U . . .
H9SC H 1.054049 1.233624 0.515937 0.156 Uiso 1 1 d R U . . .
H43A H 0.211(2) 1.083(2) 0.3471(14) 0.042(7) Uiso 1 1 d . . . . .
H28A H 0.338(2) 0.2811(18) -0.1554(13) 0.031(6) Uiso 1 1 d . . . . .
H13A H 0.7384(19) 0.3195(17) 0.0229(12) 0.026(5) Uiso 1 1 d . . . . .
H26A H 0.091(2) 0.0011(18) -0.1117(13) 0.031(6) Uiso 1 1 d . . . . .
H14A H 0.788(2) 0.3066(17) 0.1738(12) 0.031(6) Uiso 1 1 d . . . . .
H33A H 0.783(2) 1.2531(19) 0.5849(13) 0.037(6) Uiso 1 1 d . . . . .
H41A H 0.6651(19) 1.5811(17) 0.4438(12) 0.027(5) Uiso 1 1 d . . . . .
H40A H 0.4702(18) 1.5301(16) 0.4457(12) 0.022(5) Uiso 1 1 d . . . . .
H15A H 0.755(2) 0.0985(17) 0.1377(12) 0.029(5) Uiso 1 1 d . . . . .
H34A H 0.678(2) 1.224(2) 0.6642(14) 0.040(6) Uiso 1 1 d . . . . .
H39A H 0.268(2) 1.4303(18) 0.3841(12) 0.033(6) Uiso 1 1 d . . . . .
H47A H 0.668(2) 1.3237(19) 0.2807(13) 0.039(6) Uiso 1 1 d . . . . .
H48A H 0.846(2) 1.3565(17) 0.4213(12) 0.027(5) Uiso 1 1 d . . . . .
H18A H 0.3089(19) -0.0280(17) 0.1536(12) 0.027(5) Uiso 1 1 d . . . . .
H14B H 0.841(2) 0.2620(19) 0.1186(13) 0.038(6) Uiso 1 1 d . . . . .
H28B H 0.382(2) 0.1927(18) -0.1382(12) 0.029(5) Uiso 1 1 d . . . . .
H19A H 0.120(2) 0.0770(18) 0.0601(13) 0.033(6) Uiso 1 1 d . . . . .
H35A H 0.441(2) 1.2231(19) 0.5950(13) 0.035(6) Uiso 1 1 d . . . . .
H3 H 0.708(2) 0.9955(18) 0.2864(12) 0.027(5) Uiso 1 1 d . . . . .
H31A H 0.806(2) 1.5433(18) 0.5100(12) 0.029(5) Uiso 1 1 d . . . . .
H30A H 0.594(2) 0.4771(19) 0.0195(13) 0.037(6) Uiso 1 1 d . . . . .
H45A H 0.532(2) 1.0421(18) 0.3611(13) 0.032(6) Uiso 1 1 d . . . . .
H35B H 0.475(2) 1.1288(18) 0.6216(12) 0.032(6) Uiso 1 1 d . . . . .
H38A H 0.176(2) 1.2826(17) 0.4260(12) 0.030(5) Uiso 1 1 d . . . . .
H29A H 0.5385(19) 0.3869(17) -0.1012(12) 0.026(5) Uiso 1 1 d . . . . .
H20A H 0.283(2) 0.0980(17) 0.2025(12) 0.029(5) Uiso 1 1 d . . . . .
H29B H 0.5806(19) 0.3042(16) -0.0689(11) 0.022(5) Uiso 1 1 d . . . . .
H25A H 0.087(2) -0.0868(18) -0.0211(13) 0.035(6) Uiso 1 1 d . . . . .
H39B H 0.2936(19) 1.3681(17) 0.3292(12) 0.026(5) Uiso 1 1 d . . . . .
H18B H 0.215(2) -0.119(2) 0.0931(13) 0.039(6) Uiso 1 1 d . . . . .
H37A H 0.174(2) 1.1356(18) 0.4632(12) 0.032(6) Uiso 1 1 d . . . . .
H45B H 0.435(2) 0.9902(18) 0.2829(12) 0.029(5) Uiso 1 1 d . . . . .
H44A H 0.371(2) 0.9814(19) 0.3975(14) 0.039(6) Uiso 1 1 d . . . . .
H17A H 0.353(2) -0.0993(17) 0.0311(12) 0.029(5) Uiso 1 1 d . . . . .
H1 H 0.219(2) 0.627(2) 0.1684(14) 0.041(6) Uiso 1 1 d . . . . .
H36A H 0.386(2) 1.034(2) 0.5028(14) 0.040(6) Uiso 1 1 d . . . . .
H46A H 0.606(2) 1.1073(18) 0.2736(13) 0.035(6) Uiso 1 1 d . . . . .
H40B H 0.427(2) 1.5429(18) 0.3628(12) 0.029(5) Uiso 1 1 d . . . . .
H27A H 0.180(2) 0.1397(19) -0.1615(13) 0.036(6) Uiso 1 1 d . . . . .
H4 H 0.793(2) 0.885(2) 0.3303(14) 0.040(6) Uiso 1 1 d . . . . .
H23A H 0.641(2) 0.5333(19) 0.1988(13) 0.036(6) Uiso 1 1 d . . . . .
H16A H 0.5883(19) -0.0401(17) 0.1313(12) 0.027(5) Uiso 1 1 d . . . . .
H47B H 0.755(2) 1.2660(18) 0.3025(13) 0.033(6) Uiso 1 1 d . . . . .
H32A H 0.890(2) 1.3852(18) 0.5348(13) 0.034(6) Uiso 1 1 d . . . . .
H15B H 0.6956(19) 0.1343(16) 0.1881(12) 0.025(5) Uiso 1 1 d . . . . .
H32B H 0.916(2) 1.4819(18) 0.5931(13) 0.034(6) Uiso 1 1 d . . . . .
H41B H 0.618(2) 1.5911(19) 0.3646(13) 0.034(6) Uiso 1 1 d . . . . .
H21A H 0.312(2) 0.3120(19) 0.2218(13) 0.036(6) Uiso 1 1 d . . . . .
H16B H 0.5681(18) -0.0122(16) 0.0520(12) 0.023(5) Uiso 1 1 d . . . . .
H36B H 0.294(2) 1.0522(19) 0.5326(13) 0.036(6) Uiso 1 1 d . . . . .
H48B H 0.861(2) 1.4342(17) 0.3677(12) 0.030(5) Uiso 1 1 d . . . . .
H17B H 0.3956(19) -0.1178(17) 0.1137(12) 0.027(5) Uiso 1 1 d . . . . .
H38B H 0.2002(19) 1.2239(17) 0.3653(12) 0.024(5) Uiso 1 1 d . . . . .
H13B H 0.833(2) 0.4136(19) 0.0842(13) 0.037(6) Uiso 1 1 d . . . . .
H42A H 0.668(2) 1.4653(18) 0.3219(13) 0.032(6) Uiso 1 1 d . . . . .
H44B H 0.276(2) 0.9568(19) 0.3171(13) 0.037(6) Uiso 1 1 d . . . . .
H30B H 0.706(2) 0.477(2) 0.0008(14) 0.041(6) Uiso 1 1 d . . . . .
H24A H 0.749(2) 0.4364(19) 0.1818(14) 0.039(6) Uiso 1 1 d . . . . .
H6 H 0.307(2) 0.5149(18) 0.2061(12) 0.029(5) Uiso 1 1 d . . . . .
H37B H 0.292(2) 1.2220(18) 0.5172(13) 0.031(6) Uiso 1 1 d . . . . .
H43B H 0.188(2) 0.992(2) 0.3939(13) 0.041(6) Uiso 1 1 d . . . . .
H21B H 0.425(2) 0.2879(18) 0.2510(13) 0.035(6) Uiso 1 1 d . . . . .
H20B H 0.186(2) 0.1432(19) 0.1843(13) 0.040(6) Uiso 1 1 d . . . . .
H42B H 0.783(2) 1.5672(18) 0.3740(12) 0.032(6) Uiso 1 1 d . . . . .
H46B H 0.5058(19) 1.1554(16) 0.2475(12) 0.026(5) Uiso 1 1 d . . . . .
H26B H 0.109(2) 0.0827(18) -0.0494(12) 0.031(6) Uiso 1 1 d . . . . .
H33B H 0.836(2) 1.354(2) 0.6534(14) 0.042(7) Uiso 1 1 d . . . . .
H23B H 0.556(2) 0.492(2) 0.1152(14) 0.044(7) Uiso 1 1 d . . . . .
H22A H 0.474(2) 0.4561(19) 0.2243(13) 0.035(6) Uiso 1 1 d . . . . .
H25B H 0.2054(19) -0.0699(17) -0.0319(12) 0.026(5) Uiso 1 1 d . . . . .
H31B H 0.910(2) 1.5414(18) 0.4874(12) 0.033(6) Uiso 1 1 d . . . . .
H22B H 0.387(2) 0.4031(19) 0.1406(14) 0.041(6) Uiso 1 1 d . . . . .
H27B H 0.210(2) 0.2222(18) -0.0919(12) 0.029(5) Uiso 1 1 d . . . . .
H24B H 0.765(2) 0.531(2) 0.1378(14) 0.043(7) Uiso 1 1 d . . . . .
H19B H 0.114(2) -0.0114(19) 0.1060(13) 0.034(6) Uiso 1 1 d . . . . .
H34B H 0.649(2) 1.3260(18) 0.6493(13) 0.034(6) Uiso 1 1 d . . . . .
H10 H 0.110(3) 1.403(3) 0.157(2) 0.078(11) Uiso 1 1 d . . . . .
H9 H 0.072(3) 1.495(3) 0.2395(19) 0.081(11) Uiso 1 1 d . . . . .
H7 H -0.091(3) 1.101(3) 0.3627(19) 0.072(10) Uiso 1 1 d . . . . .
H12 H -0.050(3) 1.016(3) 0.2832(16) 0.060(8) Uiso 1 1 d . . . . .
O2S O -0.0270(6) 0.4535(4) -0.0389(4) 0.0504(17) Uani 0.5 1 d G . P A -1
O1S O -0.0902(3) 0.6177(2) 0.00545(17) 0.0410(7) Uani 0.5 1 d G . P A -1
C4S C -0.0247(12) 0.3576(6) -0.0286(7) 0.066(4) Uani 0.5 1 d G . P A -1
H4SA H -0.090035 0.303560 -0.068159 0.100 Uiso 0.5 1 d R U P A -1
H4SB H -0.032725 0.344812 0.017735 0.100 Uiso 0.5 1 d R U P A -1
H4SC H 0.050256 0.357607 -0.028138 0.100 Uiso 0.5 1 d R U P A -1
C3S C 0.0408(7) 0.5302(5) 0.0260(4) 0.0285(10) Uani 0.5 1 d . . P A -1
H3SA H 0.125111 0.542278 0.042051 0.034 Uiso 0.5 1 d R U P A -1
H3SB H 0.012097 0.507038 0.064978 0.034 Uiso 0.5 1 d R U P A -1
C2S C 0.0257(8) 0.6278(6) 0.0139(6) 0.0333(12) Uani 0.5 1 d . . P A -1
H2SA H 0.086493 0.685500 0.053699 0.040 Uiso 0.5 1 d R U P A -1
H2SB H 0.036782 0.642464 -0.031946 0.040 Uiso 0.5 1 d R U P A -1
C1S C -0.1140(4) 0.7017(3) -0.0142(2) 0.0409(9) Uani 0.5 1 d . . P A -1
H1SA H -0.059709 0.761633 0.024649 0.061 Uiso 0.5 1 d R U P A -1
H1SB H -0.195449 0.688927 -0.020235 0.061 Uiso 0.5 1 d R U P A -1
H1SC H -0.102277 0.714722 -0.059621 0.061 Uiso 0.5 1 d R U P A -1
O4S O 0.9761(3) 1.2415(2) 0.58360(15) 0.0881(8) Uani 1 1 d . . . B -1

loop_
_atom_site_aniso_label
_atom_site_aniso_U_11
_atom_site_aniso_U_22
_atom_site_aniso_U_33
_atom_site_aniso_U_23
_atom_site_aniso_U_13
_atom_site_aniso_U_12
K001 0.02012(16) 0.02073(16) 0.01939(16) 0.00244(12) 0.00523(12) 0.01018(13)
K002 0.02068(16) 0.02157(16) 0.01723(15) 0.00326(12) 0.00529(12) 0.01037(13)
O2 0.0217(6) 0.0199(5) 0.0297(6) 0.0067(4) 0.0109(5) 0.0099(5)
O11 0.0208(5) 0.0263(6) 0.0222(5) 0.0050(4) 0.0045(4) 0.0109(5)
O12 0.0239(6) 0.0226(6) 0.0270(6) 0.0054(4) 0.0080(5) 0.0127(5)
O1 0.0182(5) 0.0243(6) 0.0237(5) 0.0080(4) 0.0047(4) 0.0090(5)
O5 0.0214(6) 0.0334(6) 0.0222(6) 0.0076(5) 0.0042(5) 0.0130(5)
O8 0.0302(6) 0.0295(6) 0.0223(6) 0.0035(5) 0.0115(5) 0.0136(5)
O7 0.0339(6) 0.0212(6) 0.0270(6) 0.0027(4) 0.0135(5) 0.0129(5)
O6 0.0309(6) 0.0302(6) 0.0222(6) 0.0063(5) 0.0093(5) 0.0153(5)
O10 0.0224(6) 0.0379(7) 0.0220(6) 0.0094(5) 0.0031(5) 0.0104(5)
O3 0.0295(6) 0.0371(7) 0.0257(6) -0.0042(5) 0.0103(5) 0.0133(6)
O4 0.0353(7) 0.0231(6) 0.0301(6) 0.0003(5) 0.0074(5) 0.0161(5)
O9 0.0365(7) 0.0318(7) 0.0218(6) 0.0064(5) 0.0060(5) 0.0129(6)
N12 0.0203(6) 0.0281(7) 0.0210(6) 0.0039(5) 0.0061(5) 0.0098(6)
N9 0.0183(6) 0.0303(7) 0.0218(7) 0.0017(5) 0.0064(5) 0.0080(6)
N2 0.0316(8) 0.0214(7) 0.0263(7) 0.0068(5) 0.0119(6) 0.0118(6)
N1 0.0269(7) 0.0291(7) 0.0268(7) 0.0103(6) 0.0094(6) 0.0141(6)
N3 0.0247(7) 0.0251(7) 0.0278(7) 0.0074(6) 0.0069(6) 0.0104(6)
N4 0.0268(7) 0.0193(7) 0.0284(7) 0.0053(5) 0.0073(6) 0.0095(6)
N11 0.0282(7) 0.0224(7) 0.0285(7) 0.0032(6) 0.0128(6) 0.0086(6)
N10 0.0266(7) 0.0217(7) 0.0303(8) 0.0067(6) 0.0078(6) 0.0075(6)
O3S 0.0448(9) 0.0564(11) 0.0554(10) 0.0243(9) 0.0002(8) 0.0032(8)
N8 0.0288(8) 0.0371(9) 0.0377(9) -0.0044(7) 0.0005(7) 0.0124(7)
C5 0.0236(8) 0.0214(7) 0.0191(7) 0.0044(6) 0.0075(6) 0.0092(6)
N5 0.0233(8) 0.0810(15) 0.0290(8) 0.0006(9) 0.0069(7) 0.0178(9)
C2 0.0280(8) 0.0220(7) 0.0190(7) 0.0058(6) 0.0102(6) 0.0126(7)
N7 0.0206(7) 0.0681(13) 0.0303(8) 0.0118(8) 0.0051(6) 0.0110(8)
C15 0.0234(8) 0.0304(8) 0.0207(7) 0.0095(6) 0.0078(6) 0.0170(7)
C17 0.0285(8) 0.0196(7) 0.0265(8) 0.0067(6) 0.0094(7) 0.0078(7)
C3 0.0315(9) 0.0206(8) 0.0309(9) 0.0046(7) 0.0122(7) 0.0066(7)
C39 0.0264(8) 0.0366(9) 0.0192(7) 0.0069(7) 0.0055(6) 0.0210(7)
C25 0.0201(8) 0.0315(9) 0.0238(8) -0.0001(7) 0.0041(7) 0.0048(7)
C6 0.0254(8) 0.0228(8) 0.0271(8) 0.0037(6) 0.0081(7) 0.0065(7)
C38 0.0205(8) 0.0319(9) 0.0324(9) 0.0010(7) 0.0075(7) 0.0105(7)
C1 0.0230(8) 0.0317(9) 0.0257(8) 0.0063(7) 0.0064(7) 0.0093(7)
C31 0.0204(8) 0.0288(9) 0.0261(8) 0.0021(7) 0.0051(7) 0.0057(7)
C42 0.0270(8) 0.0298(9) 0.0250(8) 0.0099(7) 0.0101(7) 0.0096(7)
C40 0.0344(9) 0.0278(8) 0.0231(8) 0.0085(7) 0.0110(7) 0.0211(7)
C11 0.0154(7) 0.0364(9) 0.0254(8) 0.0001(7) 0.0009(6) 0.0074(7)
C18 0.0235(8) 0.0268(8) 0.0257(8) 0.0068(7) 0.0100(7) 0.0039(7)
C28 0.0357(9) 0.0318(9) 0.0200(8) 0.0086(7) 0.0070(7) 0.0188(8)
C46 0.0387(10) 0.0269(8) 0.0241(8) 0.0024(7) 0.0141(7) 0.0170(8)
C29 0.0339(9) 0.0297(9) 0.0297(9) 0.0126(7) 0.0150(7) 0.0163(8)
C47 0.0283(9) 0.0358(9) 0.0257(8) 0.0047(7) 0.0132(7) 0.0140(8)
C27 0.0300(9) 0.0392(10) 0.0259(9) 0.0102(8) 0.0034(7) 0.0204(8)
C16 0.0285(8) 0.0258(8) 0.0266(8) 0.0102(7) 0.0120(7) 0.0181(7)
C32 0.0196(8) 0.0380(10) 0.0252(8) 0.0040(7) 0.0015(7) 0.0091(7)
N6 0.0430(11) 0.0421(10) 0.0516(12) -0.0125(9) -0.0100(9) 0.0218(9)
C45 0.0412(10) 0.0257(9) 0.0287(9) 0.0054(7) 0.0153(8) 0.0196(8)
C41 0.0291(9) 0.0215(8) 0.0274(8) 0.0076(7) 0.0080(7) 0.0091(7)
C4 0.0232(8) 0.0264(8) 0.0295(9) 0.0046(7) 0.0061(7) 0.0047(7)
C14 0.0184(8) 0.0296(9) 0.0361(10) 0.0080(7) 0.0053(7) 0.0073(7)
C26 0.0180(8) 0.0377(10) 0.0253(8) 0.0017(7) 0.0016(7) 0.0088(7)
C37 0.0277(9) 0.0294(9) 0.0362(10) 0.0044(7) 0.0176(8) 0.0099(7)
C30 0.0385(10) 0.0234(8) 0.0357(10) 0.0122(7) 0.0141(8) 0.0118(8)
C21 0.0366(10) 0.0451(11) 0.0255(9) -0.0082(8) 0.0075(8) 0.0238(9)
C19 0.0198(8) 0.0446(11) 0.0313(9) 0.0020(8) 0.0119(7) 0.0100(8)
C43 0.0293(9) 0.0252(9) 0.0370(10) -0.0027(7) 0.0135(8) 0.0036(7)
C35 0.0486(11) 0.0315(9) 0.0253(8) 0.0118(7) 0.0178(8) 0.0192(9)
C36 0.0442(11) 0.0252(9) 0.0354(10) 0.0115(7) 0.0220(9) 0.0127(8)
C48 0.0214(8) 0.0385(10) 0.0293(9) 0.0040(7) 0.0099(7) 0.0127(7)
C44 0.0384(10) 0.0206(8) 0.0343(10) 0.0007(7) 0.0157(8) 0.0073(7)
C13 0.0217(8) 0.0293(9) 0.0394(10) 0.0109(8) 0.0109(7) 0.0057(7)
C33 0.0335(10) 0.0440(11) 0.0258(9) 0.0109(8) 0.0031(8) 0.0210(9)
C34 0.0397(10) 0.0356(10) 0.0219(8) 0.0077(7) 0.0072(7) 0.0196(8)
C8 0.0197(8) 0.0408(10) 0.0290(9) -0.0047(8) -0.0010(7) 0.0121(7)
C20 0.0283(9) 0.0502(12) 0.0277(9) 0.0017(8) 0.0141(8) 0.0162(9)
C24 0.0358(10) 0.0223(8) 0.0335(10) 0.0023(7) 0.0050(8) 0.0033(8)
C23 0.0525(12) 0.0204(8) 0.0315(9) 0.0013(7) 0.0086(9) 0.0163(8)
C22 0.0400(10) 0.0364(10) 0.0305(9) -0.0063(8) 0.0035(8) 0.0252(9)
C12 0.0326(11) 0.0365(11) 0.0485(13) 0.0102(10) -0.0013(9) 0.0014(9)
C7 0.0250(10) 0.0675(17) 0.0387(12) 0.0171(11) 0.0057(9) 0.0011(10)
C10 0.0229(10) 0.0641(17) 0.0519(14) 0.0297(13) -0.0074(10) -0.0055(10)
C9 0.0439(14) 0.0341(12) 0.0655(18) 0.0038(12) -0.0194(13) 0.0055(10)
C8S 0.0566(17) 0.093(2) 0.142(3) 0.085(3) 0.058(2) 0.0521(18)
C028 0.0312(13) 0.070(2) 0.121(3) -0.003(2) -0.0043(16) 0.0220(13)
C5S 0.084(2) 0.130(3) 0.0450(16) -0.0129(19) -0.0060(16) 0.056(2)
C9S 0.141(4) 0.090(3) 0.138(4) 0.019(3) 0.106(3) 0.060(3)
O2S 0.047(3) 0.031(2) 0.059(3) -0.0068(19) 0.002(2) 0.0178(17)
O1S 0.0326(15) 0.0362(15) 0.0552(18) 0.0130(13) 0.0191(13) 0.0121(12)
C4S 0.066(6) 0.038(4) 0.083(8) -0.003(4) 0.011(5) 0.024(3)
C3S 0.026(2) 0.019(2) 0.037(3) 0.008(2) 0.0047(18) 0.0119(18)
C2S 0.028(3) 0.023(2) 0.047(3) 0.008(3) 0.013(2) 0.008(2)
C1S 0.043(2) 0.040(2) 0.041(2) 0.0101(18) 0.0166(18) 0.0179(18)
O4S 0.1051(19) 0.119(2) 0.0953(17) 0.0402(16) 0.0608(15) 0.0819(18)

loop_
_atom_type_symbol
_atom_type_description
_atom_type_scat_dispersion_real
_atom_type_scat_dispersion_imag
_atom_type_scat_source
C C 0.0181 0.0091 'International Tables Vol C Tables 4.2.6.8 and 6.1.1.4'
H H 0.0000 0.0000 'International Tables Vol C Tables 4.2.6.8 and 6.1.1.4'
K K 0.3868 1.0657 'International Tables Vol C Tables 4.2.6.8 and 6.1.1.4'
N N 0.0311 0.0180 'International Tables Vol C Tables 4.2.6.8 and 6.1.1.4'
O O 0.0492 0.0322 'International Tables Vol C Tables 4.2.6.8 and 6.1.1.4'

loop_
_exptl_crystal_face_index_h
_exptl_crystal_face_index_k
_exptl_crystal_face_index_l
_exptl_crystal_face_perp_dist
7 -2 4 0.0772
4 -7 -8 0.0844
0 5 9 0.0969
4 3 5 0.0819
-2 -1 -10 0.1063
5 3 -10 0.0199
0 -6 -6 0.0948
-6 8 4 0.1156
-7 4 -4 0.0987
-4 -1 -7 0.1102
-7 0 11 0.0873
-8 -1 5 0.0874
-4 -3 12 0.0681
-6 -4 8 0.0686
2 -3 11 0.0764
-1 -7 9 0.0743
1 -9 2 0.0889

loop_
_geom_angle_atom_site_label_1
_geom_angle_atom_site_label_2
_geom_angle_atom_site_label_3
_geom_angle
_geom_angle_site_symmetry_1
_geom_angle_site_symmetry_3
_geom_angle_publ_flag
O2 K001 O1 59.69(3) . . ?
O2 K001 O5 98.19(4) . . ?
O2 K001 O6 138.29(4) . . ?
O2 K001 O3 98.01(4) . . ?
O2 K001 O4 122.51(4) . . ?
O2 K001 N9 60.54(4) . . ?
O2 K001 N10 119.42(4) . . ?
O1 K001 O6 100.04(4) . . ?
O1 K001 N9 119.82(4) . . ?
O1 K001 N10 60.15(4) . . ?
O5 K001 O1 122.47(4) . . ?
O5 K001 O6 60.20(4) . . ?
O5 K001 O4 134.23(4) . . ?
O5 K001 N9 60.76(4) . . ?
O5 K001 N10 119.28(4) . . ?
O6 K001 N9 119.97(4) . . ?
O6 K001 N10 60.07(4) . . ?
O3 K001 O1 136.19(4) . . ?
O3 K001 O5 96.11(4) . . ?
O3 K001 O6 118.18(4) . . ?
O3 K001 O4 61.02(4) . . ?
O3 K001 N9 59.29(4) . . ?
O3 K001 N10 120.70(4) . . ?
O4 K001 O1 97.60(4) . . ?
O4 K001 O6 94.38(4) . . ?
O4 K001 N9 119.76(4) . . ?
O4 K001 N10 60.23(4) . . ?
N9 K001 N10 179.95(5) . . ?
O11 K002 N12 119.41(4) . . ?
O11 K002 N11 60.64(4) . . ?
O12 K002 O11 59.26(3) . . ?
O12 K002 O7 119.13(4) . . ?
O12 K002 O10 100.05(4) . . ?
O12 K002 O9 142.66(4) . . ?
O12 K002 N12 61.38(4) . . ?
O12 K002 N11 118.65(4) . . ?
O8 K002 O11 139.61(4) . . ?
O8 K002 O12 98.89(4) . . ?
O8 K002 O7 60.73(4) . . ?
O8 K002 O10 95.89(4) . . ?
O8 K002 O9 113.73(4) . . ?
O8 K002 N12 60.50(4) . . ?
O8 K002 N11 119.37(4) . . ?
O7 K002 O11 98.41(4) . . ?
O7 K002 N12 120.18(4) . . ?
O7 K002 N11 59.68(4) . . ?
O10 K002 O11 119.83(4) . . ?
O10 K002 O7 135.89(4) . . ?
O10 K002 O9 60.43(4) . . ?
O10 K002 N12 60.67(4) . . ?
O10 K002 N11 119.43(4) . . ?
O9 K002 O11 100.85(4) . . ?
O9 K002 O7 93.40(4) . . ?
O9 K002 N12 119.44(4) . . ?
O9 K002 N11 60.63(4) . . ?
N12 K002 N11 179.86(4) . . ?
C17 O2 K001 120.83(9) . . ?
C16 O2 K001 119.18(9) . . ?
C16 O2 C17 110.74(13) . . ?
C39 O11 K002 114.44(9) . . ?
C38 O11 K002 116.62(10) . . ?
C38 O11 C39 110.14(13) . . ?
C40 O12 K002 118.09(9) . . ?
C40 O12 C41 110.53(13) . . ?
C41 O12 K002 117.64(9) . . ?
C15 O1 K001 112.98(9) . . ?
C14 O1 K001 116.79(10) . . ?
C14 O1 C15 110.58(13) . . ?
C27 O5 K001 114.11(10) . . ?
C27 O5 C26 110.73(13) . . ?
C26 O5 K001 117.90(10) . . ?
C46 O8 K002 116.52(10) . . ?
C46 O8 C47 111.31(13) . . ?
C47 O8 K002 119.97(10) . . ?
C45 O7 K002 111.62(10) . . ?
C44 O7 K002 119.66(10) . . ?
C44 O7 C45 110.15(14) . . ?
C28 O6 K001 113.78(10) . . ?
C29 O6 K001 113.40(10) . . ?
C29 O6 C28 110.60(14) . . ?
C32 O10 K002 119.75(10) . . ?
C32 O10 C33 109.89(14) . . ?
C33 O10 K002 113.32(11) . . ?
C21 O3 K001 117.05(11) . . ?
C21 O3 C20 111.62(15) . . ?
C20 O3 K001 122.33(11) . . ?
C23 O4 K001 116.81(11) . . ?
C23 O4 C22 110.38(15) . . ?
C22 O4 K001 110.10(10) . . ?
C35 O9 K002 114.43(10) . . ?
C35 O9 C34 109.41(14) . . ?
C34 O9 K002 114.73(11) . . ?
C31 N12 K002 108.72(10) . . ?
C31 N12 C42 110.10(14) . . ?
C31 N12 C48 110.29(14) . . ?
C42 N12 K002 108.17(10) . . ?
C42 N12 C48 109.74(14) . . ?
C48 N12 K002 109.78(11) . . ?
C25 N9 K001 108.02(10) . . ?
C25 N9 C19 110.07(14) . . ?
C18 N9 K001 108.14(9) . . ?
C18 N9 C25 110.48(14) . . ?
C18 N9 C19 109.56(14) . . ?
C19 N9 K001 110.54(11) . . ?
C3 N2 C2 115.31(15) . . ?
C2 N1 C1 115.17(15) . . ?
C4 N3 C5 114.66(15) . . ?
C5 N4 C6 115.59(15) . . ?
C37 N11 K002 108.63(10) . . ?
C37 N11 C43 109.79(15) . . ?
C43 N11 K002 109.54(10) . . ?
C36 N11 K002 108.94(11) . . ?
C36 N11 C37 109.52(15) . . ?
C36 N11 C43 110.39(15) . . ?
C30 N10 K001 109.91(11) . . ?
C13 N10 K001 108.80(10) . . ?
C13 N10 C30 109.05(15) . . ?
C13 N10 C24 110.10(15) . . ?
C24 N10 K001 108.64(11) . . ?
C24 N10 C30 110.32(15) . . ?
C5S O3S C028 117.8(3) . . ?
C12 N8 C11 115.5(2) . . ?
N3 C5 C2 121.80(15) . . ?
N4 C5 N3 117.09(15) . . ?
N4 C5 C2 121.11(15) . . ?
C7 N5 C8 115.3(2) . . ?
N2 C2 C5 121.14(16) . . ?
N1 C2 N2 117.21(15) . . ?
N1 C2 C5 121.65(15) . . ?
C11 N7 C10 114.4(2) . . ?
O1 C15 C16 109.04(13) . . ?
O1 C15 H15A 110.9(13) . . ?
O1 C15 H15B 111.1(12) . . ?
C16 C15 H15A 108.4(13) . . ?
C16 C15 H15B 110.5(12) . . ?
H15A C15 H15B 106.9(17) . . ?
O2 C17 C18 108.66(14) . . ?
O2 C17 H17A 108.4(13) . . ?
O2 C17 H17B 110.2(13) . . ?
C18 C17 H17A 113.2(13) . . ?
C18 C17 H17B 105.8(13) . . ?
H17A C17 H17B 110.5(18) . . ?
N2 C3 C4 123.59(16) . . ?
N2 C3 H3 116.5(14) . . ?
C4 C3 H3 119.9(14) . . ?
O11 C39 C40 109.60(13) . . ?
O11 C39 H39A 110.9(14) . . ?
O11 C39 H39B 108.4(13) . . ?
C40 C39 H39A 110.4(14) . . ?
C40 C39 H39B 111.7(13) . . ?
H39A C39 H39B 105.8(18) . . ?
N9 C25 C26 114.17(15) . . ?
N9 C25 H25A 112.2(13) . . ?
N9 C25 H25B 108.4(13) . . ?
C26 C25 H25A 107.7(14) . . ?
C26 C25 H25B 109.3(13) . . ?
H25A C25 H25B 104.5(18) . . ?
N4 C6 C1 123.42(16) . . ?
N4 C6 H6 116.4(13) . . ?
C1 C6 H6 120.2(13) . . ?
O11 C38 C37 110.15(14) . . ?
O11 C38 H38A 111.0(13) . . ?
O11 C38 H38B 107.0(13) . . ?
C37 C38 H38A 107.2(13) . . ?
C37 C38 H38B 113.3(13) . . ?
H38A C38 H38B 108.1(18) . . ?
N1 C1 C6 123.05(17) . . ?
N1 C1 H1 118.0(16) . . ?
C6 C1 H1 118.8(16) . . ?
N12 C31 C32 114.38(15) . . ?
N12 C31 H31A 110.3(14) . . ?
N12 C31 H31B 109.7(14) . . ?
C32 C31 H31A 105.5(13) . . ?
C32 C31 H31B 109.4(14) . . ?
H31A C31 H31B 107.3(19) . . ?
N12 C42 C41 114.51(14) . . ?
N12 C42 H42A 108.6(13) . . ?
N12 C42 H42B 111.7(13) . . ?
C41 C42 H42A 107.0(14) . . ?
C41 C42 H42B 107.0(13) . . ?
H42A C42 H42B 107.8(18) . . ?
O12 C40 C39 109.45(14) . . ?
O12 C40 H40A 110.0(13) . . ?
O12 C40 H40B 110.7(14) . . ?
C39 C40 H40A 108.0(13) . . ?
C39 C40 H40B 108.0(14) . . ?
H40A C40 H40B 110.5(18) . . ?
N8 C11 C8 121.20(19) . . ?
N7 C11 N8 117.36(19) . . ?
N7 C11 C8 121.4(2) . . ?
N9 C18 C17 114.48(14) . . ?
N9 C18 H18A 110.0(13) . . ?
N9 C18 H18B 110.9(15) . . ?
C17 C18 H18A 107.7(13) . . ?
C17 C18 H18B 109.1(15) . . ?
H18A C18 H18B 104.0(19) . . ?
O6 C28 C27 110.08(15) . . ?
O6 C28 H28A 109.0(14) . . ?
O6 C28 H28B 110.0(13) . . ?
C27 C28 H28A 107.8(14) . . ?
C27 C28 H28B 109.6(14) . . ?
H28A C28 H28B 110.3(19) . . ?
O8 C46 C45 109.52(14) . . ?
O8 C46 H46A 108.3(14) . . ?
O8 C46 H46B 109.9(12) . . ?
C45 C46 H46A 107.7(14) . . ?
C45 C46 H46B 112.0(12) . . ?
H46A C46 H46B 109.4(18) . . ?
O6 C29 C30 109.26(15) . . ?
O6 C29 H29A 108.4(13) . . ?
O6 C29 H29B 109.7(12) . . ?
C30 C29 H29A 111.0(13) . . ?
C30 C29 H29B 111.6(12) . . ?
H29A C29 H29B 106.8(17) . . ?
O8 C47 C48 109.10(14) . . ?
O8 C47 H47A 110.3(14) . . ?
O8 C47 H47B 108.7(14) . . ?
C48 C47 H47A 112.2(14) . . ?
C48 C47 H47B 108.5(14) . . ?
H47A C47 H47B 107.9(19) . . ?
O5 C27 C28 109.62(14) . . ?
O5 C27 H27A 110.6(14) . . ?
O5 C27 H27B 109.2(13) . . ?
C28 C27 H27A 107.9(14) . . ?
C28 C27 H27B 111.7(13) . . ?
H27A C27 H27B 107.9(19) . . ?
O2 C16 C15 108.82(13) . . ?
O2 C16 H16A 109.5(13) . . ?
O2 C16 H16B 110.1(12) . . ?
C15 C16 H16A 109.0(13) . . ?
C15 C16 H16B 109.3(12) . . ?
H16A C16 H16B 110.1(18) . . ?
O10 C32 C31 109.44(14) . . ?
O10 C32 H32A 109.1(14) . . ?
O10 C32 H32B 110.3(14) . . ?
C31 C32 H32A 112.6(13) . . ?
C31 C32 H32B 107.7(14) . . ?
H32A C32 H32B 108(2) . . ?
C9 N6 C8 114.9(2) . . ?
O7 C45 C46 109.69(14) . . ?
O7 C45 H45A 108.1(15) . . ?
O7 C45 H45B 110.2(13) . . ?
C46 C45 H45A 109.9(15) . . ?
C46 C45 H45B 109.9(13) . . ?
H45A C45 H45B 109.0(19) . . ?
O12 C41 C42 109.19(14) . . ?
O12 C41 H41A 108.0(13) . . ?
O12 C41 H41B 110.4(15) . . ?
C42 C41 H41A 113.3(13) . . ?
C42 C41 H41B 109.0(15) . . ?
H41A C41 H41B 106.9(19) . . ?
N3 C4 C3 123.47(17) . . ?
N3 C4 H4 115.4(16) . . ?
C3 C4 H4 121.1(16) . . ?
O1 C14 C13 109.27(14) . . ?
O1 C14 H14A 109.0(12) . . ?
O1 C14 H14B 108.1(14) . . ?
C13 C14 H14A 111.5(13) . . ?
C13 C14 H14B 109.3(14) . . ?
H14A C14 H14B 109.7(19) . . ?
O5 C26 C25 109.60(14) . . ?
O5 C26 H26A 111.4(14) . . ?
O5 C26 H26B 108.0(14) . . ?
C25 C26 H26A 108.7(14) . . ?
C25 C26 H26B 114.8(13) . . ?
H26A C26 H26B 104.4(19) . . ?
N11 C37 C38 114.36(15) . . ?
N11 C37 H37A 110.9(14) . . ?
N11 C37 H37B 105.7(14) . . ?
C38 C37 H37A 108.5(14) . . ?
C38 C37 H37B 110.8(13) . . ?
H37A C37 H37B 106.4(19) . . ?
N10 C30 C29 113.00(15) . . ?
N10 C30 H30A 108.3(14) . . ?
N10 C30 H30B 110.5(15) . . ?
C29 C30 H30A 108.5(14) . . ?
C29 C30 H30B 108.2(14) . . ?
H30A C30 H30B 108(2) . . ?
O3 C21 C22 109.58(16) . . ?
O3 C21 H21A 109.5(14) . . ?
O3 C21 H21B 110.7(14) . . ?
C22 C21 H21A 109.4(14) . . ?
C22 C21 H21B 110.2(14) . . ?
H21A C21 H21B 107.4(19) . . ?
N9 C19 C20 113.95(15) . . ?
N9 C19 H19A 108.0(14) . . ?
N9 C19 H19B 109.5(14) . . ?
C20 C19 H19A 108.6(14) . . ?
C20 C19 H19B 108.3(14) . . ?
H19A C19 H19B 108.5(19) . . ?
N11 C43 C44 113.07(16) . . ?
N11 C43 H43A 108.3(14) . . ?
N11 C43 H43B 112.6(14) . . ?
C44 C43 H43A 108.0(14) . . ?
C44 C43 H43B 108.2(15) . . ?
H43A C43 H43B 106(2) . . ?
O9 C35 C36 109.80(15) . . ?
O9 C35 H35A 109.9(14) . . ?
O9 C35 H35B 108.5(14) . . ?
C36 C35 H35A 111.5(14) . . ?
C36 C35 H35B 108.5(14) . . ?
H35A C35 H35B 108.6(19) . . ?
N11 C36 C35 113.28(15) . . ?
N11 C36 H36A 109.2(15) . . ?
N11 C36 H36B 110.5(14) . . ?
C35 C36 H36A 107.9(15) . . ?
C35 C36 H36B 108.3(14) . . ?
H36A C36 H36B 108(2) . . ?
N12 C48 C47 114.04(15) . . ?
N12 C48 H48A 108.2(13) . . ?
N12 C48 H48B 110.4(13) . . ?
C47 C48 H48A 109.0(13) . . ?
C47 C48 H48B 108.5(13) . . ?
H48A C48 H48B 106.4(18) . . ?
O7 C44 C43 109.17(15) . . ?
O7 C44 H44A 109.1(15) . . ?
O7 C44 H44B 107.7(14) . . ?
C43 C44 H44A 112.5(15) . . ?
C43 C44 H44B 109.2(15) . . ?
H44A C44 H44B 109(2) . . ?
N10 C13 C14 114.12(15) . . ?
N10 C13 H13A 109.1(13) . . ?
N10 C13 H13B 109.2(14) . . ?
C14 C13 H13A 107.4(13) . . ?
C14 C13 H13B 110.6(14) . . ?
H13A C13 H13B 106.1(19) . . ?
O10 C33 C34 108.98(15) . . ?
O10 C33 H33A 111.7(14) . . ?
O10 C33 H33B 108.0(15) . . ?
C34 C33 H33A 109.3(14) . . ?
C34 C33 H33B 107.3(15) . . ?
H33A C33 H33B 111(2) . . ?
O9 C34 C33 109.30(15) . . ?
O9 C34 H34A 109.1(15) . . ?
O9 C34 H34B 114.2(13) . . ?
C33 C34 H34A 107.6(15) . . ?
C33 C34 H34B 107.7(14) . . ?
H34A C34 H34B 108.7(19) . . ?
N5 C8 C11 120.8(2) . . ?
N6 C8 N5 117.4(2) . . ?
N6 C8 C11 121.9(2) . . ?
O3 C20 C19 108.26(15) . . ?
O3 C20 H20A 112.1(13) . . ?
O3 C20 H20B 112.2(14) . . ?
C19 C20 H20A 110.2(13) . . ?
C19 C20 H20B 108.5(14) . . ?
H20A C20 H20B 105.6(19) . . ?
N10 C24 C23 113.27(16) . . ?
N10 C24 H24A 109.2(15) . . ?
N10 C24 H24B 109.9(14) . . ?
C23 C24 H24A 107.8(15) . . ?
C23 C24 H24B 109.0(14) . . ?
H24A C24 H24B 107(2) . . ?
O4 C23 C24 109.50(15) . . ?
O4 C23 H23A 110.9(14) . . ?
O4 C23 H23B 107.6(15) . . ?
C24 C23 H23A 110.2(14) . . ?
C24 C23 H23B 112.1(15) . . ?
H23A C23 H23B 106(2) . . ?
O4 C22 C21 110.35(15) . . ?
O4 C22 H22A 108.7(14) . . ?
O4 C22 H22B 109.1(15) . . ?
C21 C22 H22A 111.1(14) . . ?
C21 C22 H22B 108.6(15) . . ?
H22A C22 H22B 109(2) . . ?
N8 C12 C7 123.4(2) . . ?
N8 C12 H12 120.1(19) . . ?
C7 C12 H12 116.5(19) . . ?
N5 C7 C12 123.8(2) . . ?
N5 C7 H7 117(2) . . ?
C12 C7 H7 119(2) . . ?
N7 C10 H10 112(3) . . ?
C9 C10 N7 123.5(2) . . ?
C9 C10 H10 124(2) . . ?
N6 C9 C10 123.8(2) . . ?
N6 C9 H9 117(2) . . ?
C10 C9 H9 120(2) . . ?
H8SB C8S H8SA 107.4 . . ?
C028 C8S H8SB 107.8 . . ?
C028 C8S H8SA 108.7 . . ?
O4S C8S H8SB 107.7 . . ?
O4S C8S H8SA 109.2 . . ?
O4S C8S C028 115.7(3) . . ?
O3S C028 C8S 114.3(3) . . ?
O3S C028 H02A 108.9 . . ?
O3S C028 H02B 108.1 . . ?
C8S C028 H02A 109.3 . . ?
C8S C028 H02B 108.5 . . ?
H02A C028 H02B 107.6 . . ?
O3S C5S H5SA 118.4 . . ?
O3S C5S H5SB 121.6 . . ?
H5SA C5S H5SB 120.0 . . ?
H9SA C9S H9SB 109.5 . . ?
H9SA C9S H9SC 109.5 . . ?
H9SB C9S H9SC 109.5 . . ?
O4S C9S H9SA 108.0 . . ?
O4S C9S H9SB 109.1 . . ?
O4S C9S H9SC 111.3 . . ?
C4S O2S C3S 112.2(6) . . ?
C1S O1S C2S 114.3(4) . . ?
O2S C4S H4SA 109.5 . . ?
O2S C4S H4SB 109.5 . . ?
O2S C4S H4SC 109.5 . . ?
H4SA C4S H4SB 109.5 . . ?
H4SA C4S H4SC 109.5 . . ?
H4SB C4S H4SC 109.5 . . ?
O2S C3S H3SA 110.8 . . ?
O2S C3S H3SB 109.4 . . ?
O2S C3S C2S 109.9(5) . . ?
H3SA C3S H3SB 108.2 . . ?
C2S C3S H3SA 110.7 . . ?
C2S C3S H3SB 107.8 . . ?
O1S C2S C3S 111.6(5) . . ?
O1S C2S H2SA 111.6 . . ?
O1S C2S H2SB 107.2 . . ?
C3S C2S H2SA 110.2 . . ?
C3S C2S H2SB 107.8 . . ?
H2SA C2S H2SB 108.2 . . ?
O1S C1S H1SA 107.9 . . ?
O1S C1S H1SB 110.0 . . ?
O1S C1S H1SC 110.5 . . ?
H1SA C1S H1SB 109.5 . . ?
H1SA C1S H1SC 109.5 . . ?
H1SB C1S H1SC 109.5 . . ?
C9S O4S C8S 111.8(3) . . ?

loop_
_geom_bond_atom_site_label_1
_geom_bond_atom_site_label_2
_geom_bond_distance
_geom_bond_site_symmetry_2
_geom_bond_publ_flag
K001 O2 2.7595(12) . ?
K001 O1 2.8543(12) . ?
K001 O5 2.8297(12) . ?
K001 O6 2.8760(12) . ?
K001 O3 2.7780(13) . ?
K001 O4 2.8365(12) . ?
K001 N9 3.0159(15) . ?
K001 N10 3.0432(15) . ?
K002 O11 2.8700(12) . ?
K002 O12 2.8128(12) . ?
K002 O8 2.7859(12) . ?
K002 O7 2.8429(12) . ?
K002 O10 2.8181(13) . ?
K002 O9 2.8334(13) . ?
K002 N12 2.9775(15) . ?
K002 N11 3.0183(15) . ?
O2 C17 1.430(2) . ?
O2 C16 1.4241(19) . ?
O11 C39 1.427(2) . ?
O11 C38 1.426(2) . ?
O12 C40 1.426(2) . ?
O12 C41 1.429(2) . ?
O1 C15 1.4261(19) . ?
O1 C14 1.423(2) . ?
O5 C27 1.426(2) . ?
O5 C26 1.428(2) . ?
O8 C46 1.423(2) . ?
O8 C47 1.424(2) . ?
O7 C45 1.426(2) . ?
O7 C44 1.420(2) . ?
O6 C28 1.426(2) . ?
O6 C29 1.424(2) . ?
O10 C32 1.424(2) . ?
O10 C33 1.438(2) . ?
O3 C21 1.422(2) . ?
O3 C20 1.429(3) . ?
O4 C23 1.423(2) . ?
O4 C22 1.432(2) . ?
O9 C35 1.420(3) . ?
O9 C34 1.427(2) . ?
N12 C31 1.468(2) . ?
N12 C42 1.470(2) . ?
N12 C48 1.471(2) . ?
N9 C25 1.470(2) . ?
N9 C18 1.465(2) . ?
N9 C19 1.472(2) . ?
N2 C2 1.354(2) . ?
N2 C3 1.346(2) . ?
N1 C2 1.352(2) . ?
N1 C1 1.355(2) . ?
N3 C5 1.356(2) . ?
N3 C4 1.355(2) . ?
N4 C5 1.347(2) . ?
N4 C6 1.350(2) . ?
N11 C37 1.467(2) . ?
N11 C43 1.474(2) . ?
N11 C36 1.465(2) . ?
N10 C30 1.476(2) . ?
N10 C13 1.470(2) . ?
N10 C24 1.473(2) . ?
O3S C028 1.419(4) . ?
O3S C5S 1.362(4) . ?
N8 C11 1.353(3) . ?
N8 C12 1.341(3) . ?
C5 C2 1.448(2) . ?
N5 C8 1.358(3) . ?
N5 C7 1.340(4) . ?
N7 C11 1.348(3) . ?
N7 C10 1.362(4) . ?
C15 C16 1.500(2) . ?
C15 H15A 1.00(2) . ?
C15 H15B 1.01(2) . ?
C17 C18 1.512(2) . ?
C17 H17A 1.01(2) . ?
C17 H17B 0.97(2) . ?
C3 C4 1.371(3) . ?
C3 H3 0.94(2) . ?
C39 C40 1.497(3) . ?
C39 H39A 0.97(2) . ?
C39 H39B 0.99(2) . ?
C25 C26 1.508(3) . ?
C25 H25A 1.00(2) . ?
C25 H25B 0.97(2) . ?
C6 C1 1.371(3) . ?
C6 H6 0.99(2) . ?
C38 C37 1.508(3) . ?
C38 H38A 1.02(2) . ?
C38 H38B 0.97(2) . ?
C1 H1 0.94(3) . ?
C31 C32 1.512(3) . ?
C31 H31A 0.97(2) . ?
C31 H31B 0.98(2) . ?
C42 C41 1.513(3) . ?
C42 H42A 1.01(2) . ?
C42 H42B 1.02(2) . ?
C40 H40A 0.97(2) . ?
C40 H40B 0.98(2) . ?
C11 C8 1.444(3) . ?
C18 H18A 0.98(2) . ?
C18 H18B 0.97(3) . ?
C28 C27 1.495(3) . ?
C28 H28A 0.96(2) . ?
C28 H28B 0.97(2) . ?
C46 C45 1.500(3) . ?
C46 H46A 1.00(3) . ?
C46 H46B 1.03(2) . ?
C29 C30 1.510(3) . ?
C29 H29A 0.97(2) . ?
C29 H29B 0.98(2) . ?
C47 C48 1.509(3) . ?
C47 H47A 1.01(3) . ?
C47 H47B 0.98(2) . ?
C27 H27A 1.00(2) . ?
C27 H27B 0.98(2) . ?
C16 H16A 0.97(2) . ?
C16 H16B 1.00(2) . ?
C32 H32A 1.02(3) . ?
C32 H32B 0.98(2) . ?
N6 C8 1.344(3) . ?
N6 C9 1.338(4) . ?
C45 H45A 0.94(2) . ?
C45 H45B 1.00(2) . ?
C41 H41A 0.97(2) . ?
C41 H41B 0.94(2) . ?
C4 H4 0.91(3) . ?
C14 C13 1.508(3) . ?
C14 H14A 1.05(2) . ?
C14 H14B 1.00(3) . ?
C26 H26A 0.98(2) . ?
C26 H26B 0.98(2) . ?
C37 H37A 0.97(2) . ?
C37 H37B 0.98(2) . ?
C30 H30A 1.00(3) . ?
C30 H30B 1.02(3) . ?
C21 C22 1.491(3) . ?
C21 H21A 0.99(3) . ?
C21 H21B 0.98(2) . ?
C19 C20 1.507(3) . ?
C19 H19A 1.00(2) . ?
C19 H19B 0.97(2) . ?
C43 C44 1.515(3) . ?
C43 H43A 1.04(3) . ?
C43 H43B 1.00(3) . ?
C35 C36 1.497(3) . ?
C35 H35A 1.03(3) . ?
C35 H35B 0.99(2) . ?
C36 H36A 0.99(3) . ?
C36 H36B 0.99(3) . ?
C48 H48A 0.97(2) . ?
C48 H48B 1.01(2) . ?
C44 H44A 0.98(3) . ?
C44 H44B 0.99(2) . ?
C13 H13A 0.96(2) . ?
C13 H13B 0.99(2) . ?
C33 C34 1.491(3) . ?
C33 H33A 1.03(3) . ?
C33 H33B 1.01(3) . ?
C34 H34A 1.02(3) . ?
C34 H34B 1.03(2) . ?
C20 H20A 0.99(2) . ?
C20 H20B 1.00(3) . ?
C24 C23 1.506(3) . ?
C24 H24A 0.99(3) . ?
C24 H24B 1.05(3) . ?
C23 H23A 1.00(2) . ?
C23 H23B 1.00(3) . ?
C22 H22A 0.99(2) . ?
C22 H22B 1.00(3) . ?
C12 C7 1.356(4) . ?
C12 H12 0.96(3) . ?
C7 H7 0.97(4) . ?
C10 C9 1.361(5) . ?
C10 H10 0.89(4) . ?
C9 H9 0.94(4) . ?
C8S H8SB 0.9900 . ?
C8S H8SA 0.9900 . ?
C8S C028 1.450(6) . ?
C8S O4S 1.391(4) . ?
C028 H02A 0.9901 . ?
C028 H02B 0.9899 . ?
C5S H5SA 0.9500 . ?
C5S H5SB 0.9500 . ?
C9S H9SA 0.9799 . ?
C9S H9SB 0.9801 . ?
C9S H9SC 0.9799 . ?
C9S O4S 1.371(4) . ?
O2S C4S 1.4094 . ?
O2S C3S 1.428(5) . ?
O1S C2S 1.424(9) . ?
O1S C1S 1.397(5) . ?
C4S H4SA 0.9800 . ?
C4S H4SB 0.9800 . ?
C4S H4SC 0.9800 . ?
C3S H3SA 0.9900 . ?
C3S H3SB 0.9900 . ?
C3S C2S 1.503(7) . ?
C2S H2SA 0.9900 . ?
C2S H2SB 0.9900 . ?
C1S H1SA 0.9800 . ?
C1S H1SB 0.9800 . ?
C1S H1SC 0.9800 . ?

loop_
_geom_torsion_atom_site_label_1
_geom_torsion_atom_site_label_2
_geom_torsion_atom_site_label_3
_geom_torsion_atom_site_label_4
_geom_torsion
_geom_torsion_site_symmetry_1
_geom_torsion_site_symmetry_2
_geom_torsion_site_symmetry_3
_geom_torsion_site_symmetry_4
_geom_torsion_publ_flag
K001 O2 C17 C18 -45.58(16) . . . . ?
K001 O2 C16 C15 42.48(15) . . . . ?
K001 O1 C15 C16 51.68(14) . . . . ?
K001 O1 C14 C13 -51.64(18) . . . . ?
K001 O5 C27 C28 51.22(17) . . . . ?
K001 O5 C26 C25 -46.55(17) . . . . ?
K001 O6 C28 C27 45.71(16) . . . . ?
K001 O6 C29 C30 -58.88(15) . . . . ?
K001 O3 C21 C22 39.65(19) . . . . ?
K001 O3 C20 C19 -46.17(19) . . . . ?
K001 O4 C23 C24 -52.24(18) . . . . ?
K001 O4 C22 C21 54.99(16) . . . . ?
K001 N9 C25 C26 -46.67(16) . . . . ?
K001 N9 C18 C17 -44.91(16) . . . . ?
K001 N9 C19 C20 -42.5(2) . . . . ?
K001 N10 C30 C29 -38.88(19) . . . . ?
K001 N10 C13 C14 -43.38(18) . . . . ?
K001 N10 C24 C23 -43.76(18) . . . . ?
K002 O11 C39 C40 -49.25(15) . . . . ?
K002 O11 C38 C37 47.18(17) . . . . ?
K002 O12 C40 C39 -43.99(15) . . . . ?
K002 O12 C41 C42 46.09(16) . . . . ?
K002 O8 C46 C45 -43.08(17) . . . . ?
K002 O8 C47 C48 45.59(17) . . . . ?
K002 O7 C45 C46 -52.70(16) . . . . ?
K002 O7 C44 C43 45.65(19) . . . . ?
K002 O10 C32 C31 41.17(19) . . . . ?
K002 O10 C33 C34 -52.18(18) . . . . ?
K002 O9 C35 C36 55.48(17) . . . . ?
K002 O9 C34 C33 -46.08(18) . . . . ?
K002 N12 C31 C32 48.11(17) . . . . ?
K002 N12 C42 C41 46.42(16) . . . . ?
K002 N12 C48 C47 43.87(17) . . . . ?
K002 N11 C37 C38 46.05(17) . . . . ?
K002 N11 C43 C44 46.99(18) . . . . ?
K002 N11 C36 C35 41.44(18) . . . . ?
O2 C17 C18 N9 61.43(18) . . . . ?
O11 C39 C40 O12 61.51(17) . . . . ?
O11 C38 C37 N11 -65.1(2) . . . . ?
O1 C15 C16 O2 -62.09(16) . . . . ?
O1 C14 C13 N10 65.6(2) . . . . ?
O8 C46 C45 O7 64.85(19) . . . . ?
O8 C47 C48 N12 -60.4(2) . . . . ?
O6 C28 C27 O5 -65.71(19) . . . . ?
O6 C29 C30 N10 67.6(2) . . . . ?
O10 C33 C34 O9 66.1(2) . . . . ?
O3 C21 C22 O4 -64.5(2) . . . . ?
O9 C35 C36 N11 -67.4(2) . . . . ?
N12 C31 C32 O10 -61.3(2) . . . . ?
N12 C42 C41 O12 -64.09(19) . . . . ?
N9 C25 C26 O5 64.6(2) . . . . ?
N9 C19 C20 O3 58.4(2) . . . . ?
N2 C3 C4 N3 0.9(3) . . . . ?
N3 C5 C2 N2 1.5(2) . . . . ?
N3 C5 C2 N1 -178.47(14) . . . . ?
N4 C5 C2 N2 -178.65(14) . . . . ?
N4 C5 C2 N1 1.4(2) . . . . ?
N4 C6 C1 N1 0.8(3) . . . . ?
N11 C43 C44 O7 -63.0(2) . . . . ?
N10 C24 C23 O4 66.2(2) . . . . ?
N8 C11 C8 N5 -0.3(3) . . . . ?
N8 C11 C8 N6 179.70(17) . . . . ?
N8 C12 C7 N5 0.4(4) . . . . ?
C5 N3 C4 C3 -0.8(3) . . . . ?
C5 N4 C6 C1 -0.2(3) . . . . ?
C2 N2 C3 C4 0.3(3) . . . . ?
C2 N1 C1 C6 -0.2(3) . . . . ?
N7 C11 C8 N5 179.61(16) . . . . ?
N7 C11 C8 N6 -0.4(3) . . . . ?
N7 C10 C9 N6 -0.5(4) . . . . ?
C15 O1 C14 C13 177.30(15) . . . . ?
C17 O2 C16 C15 -170.46(13) . . . . ?
C3 N2 C2 N1 178.55(15) . . . . ?
C3 N2 C2 C5 -1.4(2) . . . . ?
C39 O11 C38 C37 179.77(14) . . . . ?
C25 N9 C18 C17 73.11(18) . . . . ?
C25 N9 C19 C20 -161.72(17) . . . . ?
C6 N4 C5 N3 179.04(15) . . . . ?
C6 N4 C5 C2 -0.8(2) . . . . ?
C38 O11 C39 C40 177.04(14) . . . . ?
C1 N1 C2 N2 179.24(15) . . . . ?
C1 N1 C2 C5 -0.8(2) . . . . ?
C31 N12 C42 C41 -72.26(18) . . . . ?
C31 N12 C48 C47 163.64(15) . . . . ?
C42 N12 C31 C32 166.44(15) . . . . ?
C42 N12 C48 C47 -74.89(19) . . . . ?
C40 O12 C41 C42 -174.12(13) . . . . ?
C11 N8 C12 C7 0.1(3) . . . . ?
C11 N7 C10 C9 -0.2(3) . . . . ?
C18 N9 C25 C26 -164.78(15) . . . . ?
C18 N9 C19 C20 76.6(2) . . . . ?
C28 O6 C29 C30 171.93(14) . . . . ?
C46 O8 C47 C48 -173.31(14) . . . . ?
C29 O6 C28 C27 174.71(14) . . . . ?
C47 O8 C46 C45 174.36(15) . . . . ?
C27 O5 C26 C25 179.46(15) . . . . ?
C16 O2 C17 C18 167.99(13) . . . . ?
C32 O10 C33 C34 170.88(16) . . . . ?
C45 O7 C44 C43 176.99(15) . . . . ?
C41 O12 C40 C39 176.42(13) . . . . ?
C4 N3 C5 N4 179.80(15) . . . . ?
C4 N3 C5 C2 -0.3(2) . . . . ?
C14 O1 C15 C16 -175.31(14) . . . . ?
C26 O5 C27 C28 -172.95(15) . . . . ?
C37 N11 C43 C44 166.20(16) . . . . ?
C37 N11 C36 C35 -77.2(2) . . . . ?
C30 N10 C13 C14 -163.26(16) . . . . ?
C30 N10 C24 C23 76.8(2) . . . . ?
C21 O3 C20 C19 167.75(16) . . . . ?
C19 N9 C25 C26 74.10(19) . . . . ?
C19 N9 C18 C17 -165.46(15) . . . . ?
C43 N11 C37 C38 -73.71(19) . . . . ?
C43 N11 C36 C35 161.76(16) . . . . ?
C35 O9 C34 C33 -176.25(15) . . . . ?
C36 N11 C37 C38 164.93(16) . . . . ?
C36 N11 C43 C44 -73.0(2) . . . . ?
C48 N12 C31 C32 -72.31(19) . . . . ?
C48 N12 C42 C41 166.17(15) . . . . ?
C44 O7 C45 C46 171.87(15) . . . . ?
C13 N10 C30 C29 80.31(19) . . . . ?
C13 N10 C24 C23 -162.81(16) . . . . ?
C33 O10 C32 C31 174.93(15) . . . . ?
C34 O9 C35 C36 -174.18(15) . . . . ?
C8 N5 C7 C12 -0.8(3) . . . . ?
C8 N6 C9 C10 0.6(3) . . . . ?
C20 O3 C21 C22 -172.31(16) . . . . ?
C24 N10 C30 C29 -158.65(17) . . . . ?
C24 N10 C13 C14 75.57(19) . . . . ?
C23 O4 C22 C21 -174.61(15) . . . . ?
C22 O4 C23 C24 -178.99(15) . . . . ?
C12 N8 C11 N7 179.96(17) . . . . ?
C12 N8 C11 C8 -0.1(3) . . . . ?
C7 N5 C8 C11 0.7(3) . . . . ?
C7 N5 C8 N6 -179.28(18) . . . . ?
C10 N7 C11 N8 -179.52(17) . . . . ?
C10 N7 C11 C8 0.5(3) . . . . ?
C9 N6 C8 N5 179.78(18) . . . . ?
C9 N6 C8 C11 -0.2(3) . . . . ?
C028 C8S O4S C9S -177.8(3) . . . . ?
C5S O3S C028 C8S 175.9(3) . . . . ?
O2S C3S C2S O1S 69.4(8) . . . . ?
C4S O2S C3S C2S -174.5(6) . . . . ?
C1S O1S C2S C3S -173.0(5) . . . . ?
O4S C8S C028 O3S 65.1(4) . . . . ?

loop_
_exptl_oxdiff_crystal_face_indexfrac_h
_exptl_oxdiff_crystal_face_indexfrac_k
_exptl_oxdiff_crystal_face_indexfrac_l
_exptl_oxdiff_crystal_face_x
_exptl_oxdiff_crystal_face_y
_exptl_oxdiff_crystal_face_z
6.6937 -2.0307 3.9023 -0.1987 0.4829 0.8528
3.7614 -6.6252 -8.4396 -0.3032 0.7300 -0.6125
0.0253 4.5543 8.8596 0.1586 -0.3797 0.9114
4.4614 2.6711 4.6834 -0.2504 -0.0185 0.9680
-1.9475 -0.8719 -10.0137 -0.2665 -0.0221 -0.9636
4.7903 3.4377 -10.4099 -0.9969 -0.0784 -0.0088
-0.1346 -6.3857 -6.0904 0.0710 0.5320 -0.8438
-5.9249 8.2149 4.0985 0.1790 -0.9674 0.1793
-6.8052 3.6350 -4.0276 0.1165 -0.6243 -0.7724
-3.9096 -1.1876 -7.2472 0.0166 -0.0838 -0.9963
-6.6721 0.3921 10.6299 0.9405 -0.3332 0.0667
-7.6368 -0.7662 4.6620 0.8012 -0.2832 -0.5271
-3.9353 -2.9364 11.7823 0.9709 0.0760 0.2270
-5.5456 -3.8355 7.9188 0.9596 0.0758 -0.2709
1.7776 -3.3629 11.0062 0.5468 0.3745 0.7488
-0.7339 -6.9605 8.8450 0.8197 0.5631 0.1055
1.0679 -8.9977 2.2430 0.4988 0.8146 -0.2961
